data_2227904
loop_
_publ_author_name
'Peng, Cong-hu'

_publ_section_title
;
 Piperazine-1,4-diium bis(perchlorate) dihydrate
;
_journal_coeditor_code PV2304
_journal_issue 9
_journal_name_full 'Acta Crystallographica Section E'
_journal_page_first o2214
_journal_paper_doi 10.1107/S1600536810030345
_journal_volume 66
_journal_year 2010
_chemical_formula_iupac 'C4 H12 N2 2+, 2Cl O4 -, 2H2 O'
_chemical_formula_moiety 'C4 H12 N2 2+, 2(Cl O4 -), 2(H2 O)'
_chemical_formula_sum 'C4 H16 Cl2 N2 O10'
_chemical_formula_weight 323.09
_chemical_name_systematic
;
Piperazine-1,4-diium bis(perchlorate) dihydrate
;
_space_group_IT_number 14
_symmetry_cell_setting monoclinic
_symmetry_space_group_name_Hall '-P 2ybc'
_symmetry_space_group_name_H-M 'P 1 21/c 1'
_atom_sites_solution_hydrogens geom
_atom_sites_solution_primary direct
_atom_sites_solution_secondary difmap
_audit_creation_method SHELXL-97
_cell_angle_alpha 90.00
_cell_angle_beta 113.56(3)
_cell_angle_gamma 90.00
_cell_formula_units_Z 2
_cell_length_a 7.2588(15)
_cell_length_b 6.5089(13)
_cell_length_c 14.543(4)
_cell_measurement_reflns_used 1130
_cell_measurement_temperature 293(2)
_cell_measurement_theta_max 27.48
_cell_measurement_theta_min 3.06
_cell_volume 629.8(3)
_computing_cell_refinement 'CrystalClear (Rigaku/MSC, 2005)'
_computing_data_collection 'CrystalClear (Rigaku/MSC, 2005)'
_computing_data_reduction 'CrystalClear (Rigaku/MSC, 2005)'
_computing_molecular_graphics 'SHELXTL (Sheldrick, 2008)'
_computing_publication_material 'SHELXL97 (Sheldrick, 2008)'
_computing_structure_refinement 'SHELXL97 (Sheldrick, 2008)'
_computing_structure_solution 'SHELXS97 (Sheldrick, 2008)'
_diffrn_ambient_temperature 293(2)
_diffrn_detector_area_resol_mean 13.6612
_diffrn_measured_fraction_theta_full 1.000
_diffrn_measured_fraction_theta_max 1.000
_diffrn_measurement_device_type 'Rigaku Mercury 2'
_diffrn_measurement_method '\w scans'
_diffrn_radiation_monochromator graphite
_diffrn_radiation_source 'fine-focus sealed tube'
_diffrn_radiation_type MoK\a
_diffrn_radiation_wavelength 0.71073
_diffrn_reflns_av_R_equivalents 0.0598
_diffrn_reflns_av_sigmaI/netI 0.0490
_diffrn_reflns_limit_h_max 9
_diffrn_reflns_limit_h_min -9
_diffrn_reflns_limit_k_max 8
_diffrn_reflns_limit_k_min -8
_diffrn_reflns_limit_l_max 18
_diffrn_reflns_limit_l_min -18
_diffrn_reflns_number 6362
_diffrn_reflns_theta_full 27.48
_diffrn_reflns_theta_max 27.48
_diffrn_reflns_theta_min 3.06
_diffrn_standards_number 0
_exptl_absorpt_coefficient_mu 0.564
_exptl_absorpt_correction_T_max 0.896
_exptl_absorpt_correction_T_min 0.856
_exptl_absorpt_correction_type multi-scan
_exptl_absorpt_process_details '(CrystalClear; Rigaku/MSC, 2005)'
_exptl_crystal_colour colorless
_exptl_crystal_density_diffrn 1.704
_exptl_crystal_density_method 'not measured'
_exptl_crystal_description block
_exptl_crystal_F_000 336
_exptl_crystal_size_max 0.28
_exptl_crystal_size_mid 0.26
_exptl_crystal_size_min 0.20
_refine_diff_density_max 0.279
_refine_diff_density_min -0.252
_refine_ls_extinction_coef 0.044(4)
_refine_ls_extinction_expression Fc^*^=kFc[1+0.001xFc^2^\l^3^/sin(2\q)]^-1/4^
_refine_ls_extinction_method 'SHELXL97 (Sheldrick, 2008)'
_refine_ls_goodness_of_fit_ref 1.066
_refine_ls_hydrogen_treatment constr
_refine_ls_matrix_type full
_refine_ls_number_parameters 83
_refine_ls_number_reflns 1458
_refine_ls_number_restraints 0
_refine_ls_restrained_S_all 1.066
_refine_ls_R_factor_all 0.0612
_refine_ls_R_factor_gt 0.0450
_refine_ls_shift/su_max 0.000
_refine_ls_shift/su_mean 0.000
_refine_ls_structure_factor_coef Fsqd
_refine_ls_weighting_details 'calc w=1/[\s^2^(Fo^2^)+(0.0357P)^2^+0.3610P] where P=(Fo^2^+2Fc^2^)/3'
_refine_ls_weighting_scheme calc
_refine_ls_wR_factor_gt 0.1022
_refine_ls_wR_factor_ref 0.1086
_reflns_number_gt 1130
_reflns_number_total 1458
_reflns_threshold_expression I>2\s(I)
_cod_data_source_file pv2304.cif
_cod_data_source_block I
_cod_original_sg_symbol_H-M 'P 21/c'
_cod_database_code 2227904
_cod_database_fobs_code 2227904

loop_
_symmetry_equiv_pos_as_xyz
'x, y, z'
'-x, y+1/2, -z+1/2'
'-x, -y, -z'
'x, -y-1/2, z-1/2'

loop_
_atom_site_type_symbol
_atom_site_label
_atom_site_fract_x
_atom_site_fract_y
_atom_site_fract_z
_atom_site_U_iso_or_equiv
_atom_site_adp_type
_atom_site_calc_flag
_atom_site_refinement_flags
_atom_site_occupancy
_atom_site_disorder_assembly
_atom_site_disorder_group
C C1 0.3021(4) 1.0866(4) 0.94987(19) 0.0411(6) Uani d . 1 . .
H H1C 0.2516 1.0117 0.8870 0.049 Uiso calc R 1 . .
H H1D 0.1989 1.1821 0.9491 0.049 Uiso calc R 1 . .
C C2 0.3493(4) 0.9393(4) 1.03562(19) 0.0426(6) Uani d . 1 . .
H H2B 0.3904 1.0149 1.0981 0.051 Uiso calc R 1 . .
H H2A 0.2303 0.8603 1.0272 0.051 Uiso calc R 1 . .
Cl Cl1 0.78737(8) 0.59992(10) 0.84112(4) 0.0390(2) Uani d . 1 . .
N N1 0.5133(3) 0.7985(3) 1.03919(15) 0.0401(5) Uani d . 1 . .
H H1B 0.4715 0.7234 0.9825 0.048 Uiso calc R 1 . .
H H1A 0.5420 0.7115 1.0912 0.048 Uiso calc R 1 . .
O O1 0.9198(3) 0.7709(4) 0.87194(18) 0.0765(7) Uani d . 1 . .
O O2 0.7472(3) 0.5298(3) 0.92385(14) 0.0561(6) Uani d . 1 . .
O O3 0.6016(3) 0.6622(3) 0.76257(13) 0.0562(6) Uani d . 1 . .
O O4 0.8781(4) 0.4421(4) 0.80648(18) 0.0853(8) Uani d . 1 . .
O O5 1.3089(2) 0.5745(3) 0.85594(12) 0.0421(5) Uani d . 1 . .
H H5WB 1.3600 0.6040 0.8207 0.063 Uiso d R 1 . .
H H5WA 1.1857 0.5653 0.8324 0.063 Uiso d R 1 . .

loop_
_atom_site_aniso_label
_atom_site_aniso_U_11
_atom_site_aniso_U_22
_atom_site_aniso_U_33
_atom_site_aniso_U_12
_atom_site_aniso_U_13
_atom_site_aniso_U_23
C1 0.0416(14) 0.0393(14) 0.0403(14) 0.0025(11) 0.0140(11) 0.0007(11)
C2 0.0444(14) 0.0446(15) 0.0407(14) -0.0009(12) 0.0189(12) 0.0031(11)
Cl1 0.0336(3) 0.0498(4) 0.0351(3) -0.0020(3) 0.0152(2) -0.0022(3)
N1 0.0538(13) 0.0292(10) 0.0348(11) -0.0025(9) 0.0149(9) 0.0020(9)
O1 0.0532(13) 0.0832(17) 0.0868(16) -0.0303(12) 0.0214(12) 0.0037(13)
O2 0.0542(11) 0.0726(14) 0.0442(11) -0.0003(10) 0.0226(9) 0.0140(10)
O3 0.0415(10) 0.0814(15) 0.0391(10) 0.0024(10) 0.0091(9) 0.0105(10)
O4 0.0803(16) 0.102(2) 0.0775(17) 0.0328(15) 0.0362(14) -0.0225(14)
O5 0.0373(9) 0.0469(11) 0.0433(10) 0.0015(8) 0.0174(8) 0.0026(8)

loop_
_atom_type_symbol
_atom_type_description
_atom_type_scat_dispersion_real
_atom_type_scat_dispersion_imag
_atom_type_scat_source
C C 0.0033 0.0016 'International Tables Vol C Tables 4.2.6.8 and 6.1.1.4'
Cl Cl 0.1484 0.1585 'International Tables Vol C Tables 4.2.6.8 and 6.1.1.4'
N N 0.0061 0.0033 'International Tables Vol C Tables 4.2.6.8 and 6.1.1.4'
O O 0.0106 0.0060 'International Tables Vol C Tables 4.2.6.8 and 6.1.1.4'
H H 0.0000 0.0000 'International Tables Vol C Tables 4.2.6.8 and 6.1.1.4'

loop_
_geom_angle_atom_site_label_1
_geom_angle_atom_site_label_2
_geom_angle_atom_site_label_3
_geom_angle_site_symmetry_1
_geom_angle_site_symmetry_3
_geom_angle
_geom_angle_publ_flag
N1 C1 C2 3_677 . 109.6(2) ?
N1 C1 H1C 3_677 . 109.7 ?
C2 C1 H1C . . 109.7 ?
N1 C1 H1D 3_677 . 109.7 ?
C2 C1 H1D . . 109.7 ?
H1C C1 H1D . . 108.2 ?
N1 C2 C1 . . 109.7(2) ?
N1 C2 H2B . . 109.7 ?
C1 C2 H2B . . 109.7 ?
N1 C2 H2A . . 109.7 ?
C1 C2 H2A . . 109.7 ?
H2B C2 H2A . . 108.2 ?
O4 Cl1 O1 . . 109.16(16) ?
O4 Cl1 O2 . . 110.46(15) ?
O1 Cl1 O2 . . 109.05(14) ?
O4 Cl1 O3 . . 110.15(14) ?
O1 Cl1 O3 . . 109.38(14) ?
O2 Cl1 O3 . . 108.62(12) ?
C2 N1 C1 . 3_677 111.62(19) ?
C2 N1 H1B . . 109.3 ?
C1 N1 H1B 3_677 . 109.3 ?
C2 N1 H1A . . 109.3 ?
C1 N1 H1A 3_677 . 109.3 ?
H1B N1 H1A . . 108.0 ?
H5WB O5 H5WA . . 118.5 ?

loop_
_geom_bond_atom_site_label_1
_geom_bond_atom_site_label_2
_geom_bond_site_symmetry_2
_geom_bond_distance
_geom_bond_publ_flag
C1 N1 3_677 1.487(3) ?
C1 C2 . 1.500(3) ?
C1 H1C . 0.97 ?
C1 H1D . 0.97 ?
C2 N1 . 1.487(3) ?
C2 H2B . 0.97 ?
C2 H2A . 0.97 ?
Cl1 O4 . 1.417(2) ?
Cl1 O1 . 1.421(2) ?
Cl1 O2 . 1.4218(19) ?
Cl1 O3 . 1.4339(19) ?
N1 C1 3_677 1.487(3) ?
N1 H1B . 0.90 ?
N1 H1A . 0.90 ?
O5 H5WB . 0.77 ?
O5 H5WA . 0.82 ?

loop_
_geom_hbond_atom_site_label_D
_geom_hbond_atom_site_label_H
_geom_hbond_atom_site_label_A
_geom_hbond_site_symmetry_A
_geom_hbond_distance_DH
_geom_hbond_distance_HA
_geom_hbond_distance_DA
_geom_hbond_angle_DHA
N1 H1B O5 1_455 0.90 2.00 2.875(3) 165
N1 H1A O5 3_767 0.90 2.14 2.883(3) 140
N1 H1A O3 4_576 0.90 2.49 3.060(3) 122
N1 H1A O2 3_667 0.90 2.56 3.040(3) 114
O5 H5WB O3 1_655 0.77 2.26 2.999(3) 161
O5 H5WA O1 . 0.82 2.59 3.192(3) 131
O5 H5WA O4 . 0.82 2.26 3.040(3) 159
